data_1546020
loop_
_publ_author_name
'An, Qianjin'
'Shen, Jiefeng'
'Liu, Delong'
'Liu, Yangang'
'Zhang, Wanbin'

_publ_section_title
;
 Construction of Chiral-Fused Tricyclic \g-Lactams via a
 trans-Perhydroindolic Acid-Catalyzed Asymmetric Domino Reaction.
;
_journal_issue 11
_journal_name_full 'Organic letters'
_journal_page_first 2925
_journal_page_last 2928
_journal_paper_doi 10.1021/acs.orglett.7b01160
_journal_volume 19
_journal_year 2017
_chemical_absolute_configuration ad
_chemical_formula_moiety 'C14 H15 N O3'
_chemical_formula_sum 'C14 H15 N O3'
_chemical_formula_weight 245.27
_chemical_name_systematic
;
 ?
;
_space_group_crystal_system orthorhombic
_space_group_IT_number 19
_space_group_name_Hall 'P 2ac 2ab'
_space_group_name_H-M_alt 'P 21 21 21'
_symmetry_space_group_name_Hall 'P 2ac 2ab'
_symmetry_space_group_name_H-M 'P 21 21 21'
_atom_sites_solution_hydrogens geom
_audit_creation_method SHELXL-2014
_cell_angle_alpha 90
_cell_angle_beta 90
_cell_angle_gamma 90
_cell_formula_units_Z 4
_cell_length_a 5.04780(10)
_cell_length_b 14.4096(3)
_cell_length_c 16.6991(4)
_cell_measurement_reflns_used 4465
_cell_measurement_temperature 293(2)
_cell_measurement_theta_max 68.14
_cell_measurement_theta_min 4.05
_cell_volume 1214.64(5)
_computing_cell_refinement 'Bruker SAINT'
_computing_data_collection 'Bruker APEX2'
_computing_data_reduction 'Bruker SAINT'
_computing_molecular_graphics 'Bruker SHELXTL'
_computing_publication_material 'Bruker SHELXTL'
_computing_structure_refinement 'SHELXL-2014 (Sheldrick, 2014)'
_computing_structure_solution 'SHELXS-97 (Sheldrick 2008)'
_diffrn_ambient_temperature 293(2)
_diffrn_measured_fraction_theta_full 0.994
_diffrn_measured_fraction_theta_max 0.994
_diffrn_measurement_device_type 'CCD area detector'
_diffrn_measurement_method 'phi and omega scans'
_diffrn_radiation_type CuK\a
_diffrn_radiation_wavelength 1.54178
_diffrn_reflns_av_R_equivalents 0.0294
_diffrn_reflns_av_unetI/netI 0.0253
_diffrn_reflns_Laue_measured_fraction_full 0.994
_diffrn_reflns_Laue_measured_fraction_max 0.994
_diffrn_reflns_limit_h_max 5
_diffrn_reflns_limit_h_min -6
_diffrn_reflns_limit_k_max 16
_diffrn_reflns_limit_k_min -17
_diffrn_reflns_limit_l_max 20
_diffrn_reflns_limit_l_min -19
_diffrn_reflns_number 8300
_diffrn_reflns_point_group_measured_fraction_full 0.994
_diffrn_reflns_point_group_measured_fraction_max 0.994
_diffrn_reflns_theta_full 67.679
_diffrn_reflns_theta_max 68.243
_diffrn_reflns_theta_min 4.052
_diffrn_source 'sealed tube'
_exptl_absorpt_coefficient_mu 0.775
_exptl_absorpt_correction_type none
_exptl_crystal_colour colorless
_exptl_crystal_density_diffrn 1.341
_exptl_crystal_description block
_exptl_crystal_F_000 460
_exptl_crystal_size_max 0.05
_exptl_crystal_size_mid 0.04
_exptl_crystal_size_min 0.03
_refine_diff_density_max 0.144
_refine_diff_density_min -0.132
_refine_diff_density_rms 0.033
_refine_ls_abs_structure_details
;
 Refined as an inversion twin.
;
_refine_ls_abs_structure_Flack 0.0(3)
_refine_ls_extinction_method none
_refine_ls_goodness_of_fit_ref 1.027
_refine_ls_hydrogen_treatment constr
_refine_ls_matrix_type full
_refine_ls_number_parameters 167
_refine_ls_number_reflns 2198
_refine_ls_number_restraints 0
_refine_ls_restrained_S_all 1.027
_refine_ls_R_factor_all 0.0411
_refine_ls_R_factor_gt 0.0354
_refine_ls_shift/su_max 0.000
_refine_ls_shift/su_mean 0.000
_refine_ls_structure_factor_coef Fsqd
_refine_ls_weighting_details 'w=1/[\s^2^(Fo^2^)+(0.0615P)^2^+0.0497P] where P=(Fo^2^+2Fc^2^)/3'
_refine_ls_weighting_scheme calc
_refine_ls_wR_factor_gt 0.0909
_refine_ls_wR_factor_ref 0.0951
_reflns_Friedel_coverage 0.673
_reflns_Friedel_fraction_full 0.993
_reflns_Friedel_fraction_max 0.993
_reflns_number_gt 1967
_reflns_number_total 2198
_reflns_threshold_expression 'I > 2\s(I)'
_cod_data_source_file ol7b01160_si_002.cif
_cod_data_source_block p
_cod_depositor_comments 'Adding full bibliography for 1546020--1546021.cif.'
_cod_database_code 1546020
_shelx_space_group_comment
;
The symmetry employed for this shelxl refinement is uniquely defined
by the following loop, which should always be used as a source of
symmetry information in preference to the above space-group names.
They are only intended as comments.
;
_shelxl_version_number 2014-3

loop_
_space_group_symop_operation_xyz
'x, y, z'
'-x+1/2, -y, z+1/2'
'x+1/2, -y+1/2, -z'
'-x, y+1/2, -z+1/2'

loop_
_atom_site_label
_atom_site_type_symbol
_atom_site_fract_x
_atom_site_fract_y
_atom_site_fract_z
_atom_site_U_iso_or_equiv
_atom_site_adp_type
_atom_site_occupancy
_atom_site_site_symmetry_order
_atom_site_calc_flag
_atom_site_refinement_flags_posn
_atom_site_refinement_flags_adp
C1 C -0.0302(5) 0.35665(17) -0.04528(15) 0.0445(6) Uani 1 1 d . .
C2 C 0.1097(5) 0.36776(15) 0.09570(14) 0.0403(5) Uani 1 1 d . .
H2 H 0.0793 0.3009 0.1016 0.048 Uiso 1 1 calc R U
C3 C -0.0239(5) 0.42118(16) 0.16322(13) 0.0416(5) Uani 1 1 d . .
H3 H -0.1942 0.3907 0.1732 0.050 Uiso 1 1 calc R U
C4 C -0.0879(5) 0.51849(15) 0.12689(14) 0.0388(5) Uani 1 1 d . .
H4 H -0.2643 0.5388 0.1440 0.047 Uiso 1 1 calc R U
C5 C -0.0851(5) 0.50190(15) 0.03534(14) 0.0392(5) Uani 1 1 d . .
H5 H -0.2542 0.5190 0.0106 0.047 Uiso 1 1 calc R U
C6 C 0.1457(6) 0.56121(15) 0.00298(14) 0.0424(6) Uani 1 1 d . .
C7 C 0.2382(5) 0.62058(15) 0.06887(14) 0.0418(6) Uani 1 1 d . .
C8 C 0.1113(5) 0.59572(15) 0.13940(14) 0.0404(5) Uani 1 1 d . .
C9 C 0.1737(7) 0.64407(18) 0.20893(16) 0.0521(7) Uani 1 1 d . .
H9 H 0.0918 0.6290 0.2571 0.063 Uiso 1 1 calc R U
C10 C 0.3588(7) 0.71475(19) 0.20581(18) 0.0585(8) Uani 1 1 d . .
H10 H 0.4002 0.7470 0.2524 0.070 Uiso 1 1 calc R U
C11 C 0.4846(7) 0.73876(18) 0.13449(18) 0.0576(8) Uani 1 1 d . .
H11 H 0.6077 0.7868 0.1337 0.069 Uiso 1 1 calc R U
C12 C 0.4265(6) 0.69140(17) 0.06535(17) 0.0499(7) Uani 1 1 d . .
H12 H 0.5105 0.7061 0.0174 0.060 Uiso 1 1 calc R U
C13 C -0.1925(7) 0.3976(2) -0.11196(15) 0.0571(7) Uani 1 1 d . .
H13A H -0.1875 0.3570 -0.1575 0.086 Uiso 1 1 calc R U
H13B H -0.1213 0.4570 -0.1265 0.086 Uiso 1 1 calc R U
H13C H -0.3725 0.4049 -0.0945 0.086 Uiso 1 1 calc R U
C14 C 0.1267(7) 0.4198(2) 0.24173(16) 0.0560(7) Uani 1 1 d . .
H14A H 0.1503 0.3567 0.2589 0.084 Uiso 1 1 calc R U
H14B H 0.0284 0.4533 0.2815 0.084 Uiso 1 1 calc R U
H14C H 0.2967 0.4484 0.2345 0.084 Uiso 1 1 calc R U
N1 N -0.0265(4) 0.40330(13) 0.02498(11) 0.0397(5) Uani 1 1 d . .
O1 O 0.3820(4) 0.38719(11) 0.09315(11) 0.0483(5) Uani 1 1 d . .
H1 H 0.4620 0.3416 0.0765 0.072 Uiso 1 1 calc R U
O2 O 0.0878(4) 0.28229(12) -0.05283(11) 0.0527(5) Uani 1 1 d . .
O3 O 0.2344(5) 0.55697(13) -0.06411(10) 0.0595(6) Uani 1 1 d . .

loop_
_atom_site_aniso_label
_atom_site_aniso_U_11
_atom_site_aniso_U_22
_atom_site_aniso_U_33
_atom_site_aniso_U_23
_atom_site_aniso_U_13
_atom_site_aniso_U_12
C1 0.0376(15) 0.0447(12) 0.0511(14) -0.0064(10) -0.0008(11) -0.0051(10)
C2 0.0341(13) 0.0358(11) 0.0509(13) 0.0010(9) -0.0053(11) -0.0027(10)
C3 0.0372(14) 0.0448(12) 0.0428(12) 0.0058(10) -0.0015(10) -0.0005(10)
C4 0.0335(13) 0.0421(12) 0.0407(12) -0.0008(9) 0.0001(10) 0.0042(9)
C5 0.0369(14) 0.0385(11) 0.0422(12) -0.0001(9) -0.0041(10) 0.0034(9)
C6 0.0480(16) 0.0385(11) 0.0405(12) 0.0051(9) -0.0018(11) 0.0031(11)
C7 0.0435(15) 0.0335(11) 0.0483(12) 0.0024(9) -0.0031(11) 0.0043(9)
C8 0.0363(13) 0.0389(11) 0.0461(12) -0.0031(9) -0.0013(10) 0.0069(10)
C9 0.056(2) 0.0507(15) 0.0500(14) -0.0094(12) -0.0008(12) 0.0033(13)
C10 0.065(2) 0.0482(14) 0.0627(16) -0.0147(12) -0.0155(15) 0.0021(14)
C11 0.0602(19) 0.0396(13) 0.0729(18) 0.0028(12) -0.0184(15) -0.0073(12)
C12 0.0497(18) 0.0417(12) 0.0582(14) 0.0095(11) -0.0061(13) -0.0034(11)
C13 0.0557(19) 0.0671(17) 0.0485(13) -0.0133(13) -0.0103(13) -0.0012(14)
C14 0.0582(19) 0.0611(16) 0.0487(14) 0.0041(12) -0.0101(13) 0.0059(14)
N1 0.0400(12) 0.0367(9) 0.0425(10) -0.0020(8) -0.0038(9) 0.0006(8)
O1 0.0355(10) 0.0441(9) 0.0653(11) -0.0122(8) -0.0051(8) 0.0041(7)
O2 0.0439(12) 0.0471(9) 0.0672(12) -0.0183(8) -0.0006(9) -0.0014(8)
O3 0.0744(16) 0.0618(11) 0.0423(9) 0.0012(8) 0.0085(10) -0.0144(10)

loop_
_atom_type_symbol
_atom_type_description
_atom_type_scat_dispersion_real
_atom_type_scat_dispersion_imag
_atom_type_scat_source
C C 0.0181 0.0091 'International Tables Vol C Tables 4.2.6.8 and 6.1.1.4'
H H 0.0000 0.0000 'International Tables Vol C Tables 4.2.6.8 and 6.1.1.4'
N N 0.0311 0.0180 'International Tables Vol C Tables 4.2.6.8 and 6.1.1.4'
O O 0.0492 0.0322 'International Tables Vol C Tables 4.2.6.8 and 6.1.1.4'

loop_
_geom_angle_atom_site_label_1
_geom_angle_atom_site_label_2
_geom_angle_atom_site_label_3
_geom_angle
O2 C1 N1 121.0(2)
O2 C1 C13 121.9(2)
N1 C1 C13 117.1(2)
O1 C2 N1 111.5(2)
O1 C2 C3 110.8(2)
N1 C2 C3 102.3(2)
O1 C2 H2 110.6
N1 C2 H2 110.6
C3 C2 H2 110.6
C14 C3 C2 114.3(2)
C14 C3 C4 116.9(2)
C2 C3 C4 104.94(18)
C14 C3 H3 106.7
C2 C3 H3 106.7
C4 C3 H3 106.7
C8 C4 C5 104.10(19)
C8 C4 C3 118.0(2)
C5 C4 C3 104.07(17)
C8 C4 H4 110.1
C5 C4 H4 110.1
C3 C4 H4 110.1
N1 C5 C4 105.60(17)
N1 C5 C6 110.1(2)
C4 C5 C6 105.5(2)
N1 C5 H5 111.7
C4 C5 H5 111.7
C6 C5 H5 111.7
O3 C6 C7 127.3(3)
O3 C6 C5 125.2(2)
C7 C6 C5 107.5(2)
C8 C7 C12 122.6(2)
C8 C7 C6 109.8(2)
C12 C7 C6 127.6(2)
C7 C8 C9 118.4(2)
C7 C8 C4 112.3(2)
C9 C8 C4 129.3(2)
C10 C9 C8 119.4(3)
C10 C9 H9 120.3
C8 C9 H9 120.3
C9 C10 C11 121.5(3)
C9 C10 H10 119.2
C11 C10 H10 119.2
C12 C11 C10 119.9(3)
C12 C11 H11 120.1
C10 C11 H11 120.1
C11 C12 C7 118.3(3)
C11 C12 H12 120.9
C7 C12 H12 120.9
C1 C13 H13A 109.5
C1 C13 H13B 109.5
H13A C13 H13B 109.5
C1 C13 H13C 109.5
H13A C13 H13C 109.5
H13B C13 H13C 109.5
C3 C14 H14A 109.5
C3 C14 H14B 109.5
H14A C14 H14B 109.5
C3 C14 H14C 109.5
H14A C14 H14C 109.5
H14B C14 H14C 109.5
C1 N1 C2 122.3(2)
C1 N1 C5 125.7(2)
C2 N1 C5 109.92(18)
C2 O1 H1 109.5

loop_
_geom_bond_atom_site_label_1
_geom_bond_atom_site_label_2
_geom_bond_distance
C1 O2 1.232(3)
C1 N1 1.352(3)
C1 C13 1.503(4)
C2 O1 1.403(3)
C2 N1 1.459(3)
C2 C3 1.523(3)
C2 H2 0.9800
C3 C14 1.516(3)
C3 C4 1.562(3)
C3 H3 0.9800
C4 C8 1.514(3)
C4 C5 1.547(3)
C4 H4 0.9800
C5 N1 1.462(3)
C5 C6 1.542(4)
C5 H5 0.9800
C6 O3 1.208(3)
C6 C7 1.470(3)
C7 C8 1.388(3)
C7 C12 1.396(4)
C8 C9 1.390(3)
C9 C10 1.383(4)
C9 H9 0.9300
C10 C11 1.394(5)
C10 H10 0.9300
C11 C12 1.373(4)
C11 H11 0.9300
C12 H12 0.9300
C13 H13A 0.9600
C13 H13B 0.9600
C13 H13C 0.9600
C14 H14A 0.9600
C14 H14B 0.9600
C14 H14C 0.9600
O1 H1 0.8200

loop_
_geom_torsion_atom_site_label_1
_geom_torsion_atom_site_label_2
_geom_torsion_atom_site_label_3
_geom_torsion_atom_site_label_4
_geom_torsion
O1 C2 C3 C14 -44.4(3)
N1 C2 C3 C14 -163.4(2)
O1 C2 C3 C4 84.9(2)
N1 C2 C3 C4 -34.1(2)
C14 C3 C4 C8 33.9(3)
C2 C3 C4 C8 -93.9(2)
C14 C3 C4 C5 148.5(2)
C2 C3 C4 C5 20.7(3)
C8 C4 C5 N1 124.6(2)
C3 C4 C5 N1 0.5(3)
C8 C4 C5 C6 8.0(2)
C3 C4 C5 C6 -116.2(2)
N1 C5 C6 O3 55.7(3)
C4 C5 C6 O3 169.2(3)
N1 C5 C6 C7 -122.9(2)
C4 C5 C6 C7 -9.4(2)
O3 C6 C7 C8 -171.3(3)
C5 C6 C7 C8 7.2(3)
O3 C6 C7 C12 7.8(4)
C5 C6 C7 C12 -173.6(2)
C12 C7 C8 C9 0.5(4)
C6 C7 C8 C9 179.8(2)
C12 C7 C8 C4 178.8(2)
C6 C7 C8 C4 -2.0(3)
C5 C4 C8 C7 -4.0(3)
C3 C4 C8 C7 110.7(2)
C5 C4 C8 C9 174.0(3)
C3 C4 C8 C9 -71.3(3)
C7 C8 C9 C10 -0.1(4)
C4 C8 C9 C10 -178.0(3)
C8 C9 C10 C11 0.0(5)
C9 C10 C11 C12 -0.4(5)
C10 C11 C12 C7 0.8(4)
C8 C7 C12 C11 -0.9(4)
C6 C7 C12 C11 -180.0(3)
O2 C1 N1 C2 -1.6(4)
C13 C1 N1 C2 176.0(2)
O2 C1 N1 C5 160.1(2)
C13 C1 N1 C5 -22.3(4)
O1 C2 N1 C1 82.0(3)
C3 C2 N1 C1 -159.5(2)
O1 C2 N1 C5 -82.3(2)
C3 C2 N1 C5 36.2(2)
C4 C5 N1 C1 173.2(2)
C6 C5 N1 C1 -73.3(3)
C4 C5 N1 C2 -23.2(3)
C6 C5 N1 C2 90.3(2)
